data_7050370
loop_
_publ_author_name
'Lees, Anthony M. J.'
'Kresinski, Roman A.'
'Platt, Andrew W. G.'

_publ_section_title
;
 Complexes of (EtO)2P(O)CH2P(O)(OEt)2 with lanthanide nitrates
;
_journal_issue 12
_journal_name_full 'New Journal of Chemistry'
_journal_page_first 1457
_journal_paper_doi 10.1039/b408536a
_journal_volume 28
_journal_year 2004
_chemical_compound_source 'synthesis as described'
_chemical_formula_moiety 'C18 H44 N3 O21 P4 Sm1'
_chemical_formula_structural 'C18 H44 N3 O21 P4 SM1'
_chemical_formula_sum 'C18 H44 N3 O21 P4 Sm'
_chemical_formula_weight 912.79
_chemical_name_systematic
;
?
;
_space_group_IT_number 15
_symmetry_cell_setting monoclinic
_symmetry_Int_Tables_number 15
_symmetry_space_group_name_Hall '-C 2yc'
_symmetry_space_group_name_H-M 'C 1 2/c 1'
_atom_sites_solution_hydrogens geom
_atom_sites_solution_primary direct
_atom_sites_solution_secondary difmap
_cell_angle_alpha 90
_cell_angle_beta 96.6900(10)
_cell_angle_gamma 90
_cell_formula_units_Z 4
_cell_length_a 9.630(2)
_cell_length_b 21.727(4)
_cell_length_c 17.275(3)
_cell_measurement_reflns_used 18080
_cell_measurement_temperature 120
_cell_measurement_theta_max 27.48
_cell_measurement_theta_min 2.91
_cell_measurement_wavelength 0.71073
_cell_volume 3589.9(12)
_computing_molecular_graphics 'SNOOPI(Davies, 1983)'
_computing_publication_material 'WinGX publication routines (Farrugia, 1999)'
_computing_structure_refinement 'SHELXL-97 (Sheldrick, 1997)'
_diffrn_ambient_temperature 120
_diffrn_measured_fraction_theta_full 0.998
_diffrn_measured_fraction_theta_max 0.998
_diffrn_radiation_monochromator graphite
_diffrn_radiation_probe x-ray
_diffrn_radiation_type MoK\a
_diffrn_radiation_wavelength 0.71073
_diffrn_reflns_av_R_equivalents 0.053
_diffrn_reflns_av_unetI/netI 0.0381
_diffrn_reflns_limit_h_max 12
_diffrn_reflns_limit_h_min -12
_diffrn_reflns_limit_k_max 28
_diffrn_reflns_limit_k_min -28
_diffrn_reflns_limit_l_max 22
_diffrn_reflns_limit_l_min -22
_diffrn_reflns_number 18874
_diffrn_reflns_theta_full 27.47
_diffrn_reflns_theta_max 27.47
_diffrn_reflns_theta_min 3.03
_exptl_absorpt_coefficient_mu 1.896
_exptl_crystal_colour Colourless
_exptl_crystal_density_diffrn 1.689
_exptl_crystal_density_method 'not measured'
_exptl_crystal_description prism
_exptl_crystal_F_000 1852
_exptl_crystal_size_max 0.22
_exptl_crystal_size_mid 0.2
_exptl_crystal_size_min 0.1
_refine_diff_density_max 1.176
_refine_diff_density_min -1.237
_refine_diff_density_rms 0.15
_refine_ls_extinction_method none
_refine_ls_goodness_of_fit_ref 1.352
_refine_ls_hydrogen_treatment mixed
_refine_ls_matrix_type full
_refine_ls_number_parameters 241
_refine_ls_number_reflns 4117
_refine_ls_number_restraints 2
_refine_ls_restrained_S_all 1.364
_refine_ls_R_factor_all 0.0448
_refine_ls_R_factor_gt 0.0429
_refine_ls_shift/su_max 0
_refine_ls_shift/su_mean 0
_refine_ls_structure_factor_coef Fsqd
_refine_ls_weighting_details 'calc w=1/[\s^2^(Fo^2^)+(0.0000P)^2^+52.1800P] where P=(Fo^2^+2Fc^2^)/3'
_refine_ls_weighting_scheme calc
_refine_ls_wR_factor_gt 0.1153
_refine_ls_wR_factor_ref 0.1159
_reflns_number_gt 3973
_reflns_number_total 4117
_reflns_threshold_expression >2sigma(I)
_cod_data_source_file b408536a.txt
_cod_data_source_block SmTEMDP
_cod_original_cell_volume 3589.8(12)
_cod_original_sg_symbol_H-M 'C 2/c'
_cod_original_formula_sum 'C18 H44 N3 O21 P4 Sm1'
_cod_database_code 7050370

loop_
_symmetry_equiv_pos_as_xyz
'x, y, z'
'-x, y, -z+1/2'
'x+1/2, y+1/2, z'
'-x+1/2, y+1/2, -z+1/2'
'-x, -y, -z'
'x, -y, z-1/2'
'-x+1/2, -y+1/2, -z'
'x+1/2, -y+1/2, z-1/2'

loop_
_atom_site_label
_atom_site_type_symbol
_atom_site_fract_x
_atom_site_fract_y
_atom_site_fract_z
_atom_site_U_iso_or_equiv
_atom_site_adp_type
_atom_site_occupancy
_atom_site_symmetry_multiplicity
_atom_site_calc_flag
_atom_site_refinement_flags
_atom_site_disorder_assembly
_atom_site_disorder_group
Sm1 Sm 0.5 0.909118(16) 0.75 0.01138(11) Uani 1 2 d S . .
P1 P 0.25989(15) 0.80049(7) 0.83212(8) 0.0215(3) Uani 1 1 d . . .
P2 P 0.24072(15) 0.92902(7) 0.89106(8) 0.0210(3) Uani 1 1 d . A .
O6 O 0.7742(4) 0.9117(2) 0.8068(2) 0.0292(10) Uani 1 1 d . . .
O3 O 0.5959(5) 1.0137(2) 0.7895(2) 0.0278(9) Uani 1 1 d . . .
O5 O 0.6243(4) 0.8788(2) 0.8800(2) 0.0269(9) Uani 1 1 d . . .
O10 O 0.2677(5) 0.9108(3) 0.9785(2) 0.0430(13) Uani 1 1 d . . .
O1 O 0.3799(4) 0.81845(17) 0.7909(2) 0.0194(8) Uani 1 1 d . . .
O2 O 0.3657(4) 0.94367(17) 0.8526(2) 0.0170(7) Uani 1 1 d . . .
O7 O 0.8447(4) 0.8830(2) 0.9257(2) 0.0351(11) Uani 1 1 d . . .
O8 O 0.2970(5) 0.7740(2) 0.9161(2) 0.0325(10) Uani 1 1 d . . .
O9 O 0.1688(5) 0.7490(2) 0.7879(3) 0.0382(12) Uani 1 1 d . . .
N2 N 0.7502(5) 0.8912(2) 0.8724(3) 0.0200(9) Uani 1 1 d . . .
N1 N 0.5 1.0442(3) 0.75 0.0318(18) Uani 1 2 d S . .
C1 C 0.1470(6) 0.8638(3) 0.8487(3) 0.0235(12) Uani 1 1 d . . .
H1A H 0.0942 0.8762 0.7985 0.034(14) Uiso 1 1 calc R . .
H1B H 0.0786 0.8502 0.8838 0.034(14) Uiso 1 1 calc R . .
O11 O 0.1403(5) 0.9843(3) 0.8868(4) 0.068(2) Uani 1 1 d D . .
C4 C 0.1706(7) 0.7350(3) 0.7060(4) 0.0296(13) Uani 1 1 d . . .
H4A H 0.1888 0.7732 0.6776 0.052(9) Uiso 1 1 calc R . .
H4B H 0.0778 0.7191 0.6843 0.052(9) Uiso 1 1 calc R . .
C6 C 0.3649(7) 0.9464(3) 1.0339(3) 0.0359(16) Uani 1 1 d . . .
H6A H 0.319 0.9569 1.0806 0.052(9) Uiso 1 1 calc R . .
H6B H 0.391 0.9852 1.0092 0.052(9) Uiso 1 1 calc R . .
C7 C 0.4930(8) 0.9087(4) 1.0573(4) 0.0440(18) Uani 1 1 d . . .
H7A H 0.4675 0.8718 1.085 0.058(8) Uiso 1 1 calc R . .
H7B H 0.5602 0.9331 1.0916 0.058(8) Uiso 1 1 calc R . .
H7C H 0.5353 0.8966 1.0107 0.058(8) Uiso 1 1 calc R . .
C2 C 0.3945(9) 0.7216(3) 0.9304(4) 0.0410(17) Uani 1 1 d . . .
H2A H 0.4219 0.7062 0.8805 0.052(9) Uiso 1 1 calc R . .
H2B H 0.3492 0.6877 0.9563 0.052(9) Uiso 1 1 calc R . .
C5 C 0.2791(8) 0.6888(4) 0.6943(5) 0.052(2) Uani 1 1 d . . .
H5A H 0.3716 0.7057 0.7121 0.058(8) Uiso 1 1 calc R . .
H5B H 0.274 0.6785 0.6388 0.058(8) Uiso 1 1 calc R . .
H5C H 0.2635 0.6516 0.7242 0.058(8) Uiso 1 1 calc R . .
C3 C 0.5206(10) 0.7439(4) 0.9816(5) 0.054(2) Uani 1 1 d . . .
H3A H 0.5703 0.7744 0.9533 0.058(8) Uiso 1 1 calc R . .
H3B H 0.5827 0.7091 0.9965 0.058(8) Uiso 1 1 calc R . .
H3C H 0.4913 0.7629 1.0285 0.058(8) Uiso 1 1 calc R . .
O4 O 0.5 1.1014(3) 0.75 0.056(2) Uani 1 2 d S . .
C8 C 0.0865(15) 1.0165(7) 0.8204(8) 0.049(4) Uani 0.534(16) 1 d PD A 1
H8A H 0.037 0.9888 0.7809 0.052(9) Uiso 0.534(16) 1 calc PR A 1
H8B H 0.1612 1.0387 0.797 0.052(9) Uiso 0.534(16) 1 calc PR A 1
C9 C -0.012(2) 1.0603(10) 0.8522(18) 0.080(9) Uani 0.534(16) 1 d P A 1
H9A H -0.1003 1.0391 0.8579 0.058(8) Uiso 0.534(16) 1 calc PR A 1
H9B H -0.0304 1.0951 0.8164 0.058(8) Uiso 0.534(16) 1 calc PR A 1
H9C H 0.0292 1.0754 0.9032 0.058(8) Uiso 0.534(16) 1 calc PR A 1
C8' C 0.0310(14) 1.0116(6) 0.9244(9) 0.037(4) Uani 0.466(16) 1 d PD A 2
H8'1 H 0.0667 1.0176 0.98 0.052(9) Uiso 0.466(16) 1 calc PR A 2
H8'2 H -0.0467 0.9817 0.9225 0.052(9) Uiso 0.466(16) 1 calc PR A 2
C9' C -0.026(2) 1.0690(9) 0.8950(12) 0.043(5) Uani 0.466(16) 1 d P A 2
H9'1 H 0.0481 1.1003 0.8994 0.058(8) Uiso 0.466(16) 1 calc PR A 2
H9'2 H -0.1007 1.0818 0.9252 0.058(8) Uiso 0.466(16) 1 calc PR A 2
H9'3 H -0.0634 1.0642 0.8401 0.058(8) Uiso 0.466(16) 1 calc PR A 2

loop_
_atom_site_aniso_label
_atom_site_aniso_U_11
_atom_site_aniso_U_22
_atom_site_aniso_U_33
_atom_site_aniso_U_23
_atom_site_aniso_U_13
_atom_site_aniso_U_12
Sm1 0.01174(18) 0.01368(18) 0.00912(17) 0 0.00288(12) 0
P1 0.0217(7) 0.0273(8) 0.0166(6) -0.0042(6) 0.0074(5) -0.0119(6)
P2 0.0183(7) 0.0301(8) 0.0162(6) -0.0071(6) 0.0085(5) -0.0027(6)
O6 0.030(2) 0.045(3) 0.0128(18) 0.0060(18) 0.0039(16) -0.011(2)
O3 0.040(2) 0.026(2) 0.0183(19) -0.0053(17) 0.0096(17) -0.0087(19)
O5 0.0137(18) 0.048(3) 0.0194(19) 0.0068(18) 0.0028(15) -0.0008(18)
O10 0.059(3) 0.059(3) 0.0130(19) -0.009(2) 0.0106(19) -0.039(3)
O1 0.0187(18) 0.0190(19) 0.0221(19) -0.0033(15) 0.0093(15) -0.0038(15)
O2 0.0208(18) 0.0177(18) 0.0138(17) -0.0008(14) 0.0074(14) 0.0005(14)
O7 0.020(2) 0.060(3) 0.024(2) 0.005(2) -0.0059(17) 0.005(2)
O8 0.039(3) 0.038(3) 0.022(2) 0.0061(19) 0.0101(18) -0.007(2)
O9 0.042(3) 0.044(3) 0.031(2) -0.015(2) 0.014(2) -0.027(2)
N2 0.019(2) 0.026(2) 0.014(2) -0.0026(18) -0.0003(17) 0.0035(18)
N1 0.064(5) 0.019(3) 0.015(3) 0 0.018(3) 0
C1 0.017(3) 0.036(3) 0.018(3) -0.010(2) 0.006(2) -0.005(2)
O11 0.030(3) 0.074(4) 0.098(5) -0.061(4) -0.001(3) 0.020(3)
C4 0.032(3) 0.032(3) 0.024(3) -0.011(3) -0.002(2) -0.001(3)
C6 0.049(4) 0.043(4) 0.017(3) -0.011(3) 0.006(3) -0.022(3)
C7 0.052(4) 0.054(5) 0.027(3) -0.016(3) 0.009(3) -0.012(4)
C2 0.067(5) 0.027(3) 0.031(3) 0.009(3) 0.011(3) -0.009(3)
C5 0.035(4) 0.060(5) 0.059(5) -0.024(4) 0.002(4) 0.009(4)
C3 0.070(6) 0.039(4) 0.051(5) 0.019(4) -0.009(4) 0.001(4)
O4 0.124(8) 0.016(3) 0.029(4) 0 0.019(4) 0
C8 0.032(7) 0.037(8) 0.077(11) 0.006(7) 0.003(7) 0.021(6)
C9 0.060(12) 0.053(12) 0.14(2) 0.044(14) 0.052(15) 0.041(10)
C8' 0.034(8) 0.021(7) 0.060(10) 0.002(6) 0.023(7) 0.006(6)
C9' 0.043(10) 0.041(10) 0.049(11) 0.003(8) 0.026(8) 0.022(8)

loop_
_atom_type_symbol
_atom_type_number_in_cell
C 72
H 176
N 12
O 84
P 16
Sm 4

loop_
_geom_angle_atom_site_label_1
_geom_angle_atom_site_label_2
_geom_angle_atom_site_label_3
_geom_angle
_geom_angle_site_symmetry_1
_geom_angle_site_symmetry_3
_geom_angle_publ_flag
O1 Sm1 O1 71.74(17) 2_656 . ?
O1 Sm1 O2 140.69(12) 2_656 . ?
O1 Sm1 O2 74.13(12) . . ?
O1 Sm1 O2 74.13(12) 2_656 2_656 ?
O1 Sm1 O2 140.69(12) . 2_656 ?
O2 Sm1 O2 144.04(17) . 2_656 ?
O1 Sm1 O5 73.74(13) 2_656 2_656 ?
O1 Sm1 O5 81.60(14) . 2_656 ?
O2 Sm1 O5 119.68(12) . 2_656 ?
O2 Sm1 O5 70.55(13) 2_656 2_656 ?
O1 Sm1 O5 81.60(14) 2_656 . ?
O1 Sm1 O5 73.74(13) . . ?
O2 Sm1 O5 70.55(13) . . ?
O2 Sm1 O5 119.68(12) 2_656 . ?
O5 Sm1 O5 149.5(2) 2_656 . ?
O1 Sm1 O3 129.67(14) 2_656 . ?
O1 Sm1 O3 145.57(12) . . ?
O2 Sm1 O3 74.54(13) . . ?
O2 Sm1 O3 73.09(13) 2_656 . ?
O5 Sm1 O3 127.01(14) 2_656 . ?
O5 Sm1 O3 82.69(15) . . ?
O1 Sm1 O3 145.57(12) 2_656 2_656 ?
O1 Sm1 O3 129.67(14) . 2_656 ?
O2 Sm1 O3 73.09(12) . 2_656 ?
O2 Sm1 O3 74.54(13) 2_656 2_656 ?
O5 Sm1 O3 82.69(15) 2_656 2_656 ?
O5 Sm1 O3 127.01(14) . 2_656 ?
O3 Sm1 O3 50.9(2) . 2_656 ?
O1 Sm1 O6 112.86(13) 2_656 2_656 ?
O1 Sm1 O6 69.23(14) . 2_656 ?
O2 Sm1 O6 71.25(12) . 2_656 ?
O2 Sm1 O6 107.97(12) 2_656 2_656 ?
O5 Sm1 O6 48.50(12) 2_656 2_656 ?
O5 Sm1 O6 132.35(12) . 2_656 ?
O3 Sm1 O6 113.01(15) . 2_656 ?
O3 Sm1 O6 64.62(15) 2_656 2_656 ?
O1 Sm1 O6 69.23(14) 2_656 . ?
O1 Sm1 O6 112.86(13) . . ?
O2 Sm1 O6 107.97(12) . . ?
O2 Sm1 O6 71.25(12) 2_656 . ?
O5 Sm1 O6 132.35(12) 2_656 . ?
O5 Sm1 O6 48.50(12) . . ?
O3 Sm1 O6 64.62(15) . . ?
O3 Sm1 O6 113.01(15) 2_656 . ?
O6 Sm1 O6 177.6(2) 2_656 . ?
O1 Sm1 N1 144.13(9) 2_656 . ?
O1 Sm1 N1 144.13(9) . . ?
O2 Sm1 N1 72.02(9) . . ?
O2 Sm1 N1 72.02(9) 2_656 . ?
O5 Sm1 N1 105.24(11) 2_656 . ?
O5 Sm1 N1 105.24(11) . . ?
O3 Sm1 N1 25.47(11) . . ?
O3 Sm1 N1 25.47(11) 2_656 . ?
O6 Sm1 N1 88.81(10) 2_656 . ?
O6 Sm1 N1 88.81(10) . . ?
O1 P1 O8 115.9(2) . . ?
O1 P1 O9 112.3(2) . . ?
O8 P1 O9 104.1(3) . . ?
O1 P1 C1 113.3(3) . . ?
O8 P1 C1 102.2(3) . . ?
O9 P1 C1 108.1(3) . . ?
O2 P2 O11 110.6(3) . . ?
O2 P2 O10 116.1(3) . . ?
O11 P2 O10 106.2(3) . . ?
O2 P2 C1 112.7(2) . . ?
O11 P2 C1 108.3(3) . . ?
O10 P2 C1 102.4(3) . . ?
N2 O6 Sm1 92.6(3) . . ?
N1 O3 Sm1 96.0(4) . . ?
N2 O5 Sm1 102.4(3) . . ?
C6 O10 P2 121.2(4) . . ?
P1 O1 Sm1 141.2(2) . . ?
P2 O2 Sm1 142.4(2) . . ?
C2 O8 P1 120.7(4) . . ?
C4 O9 P1 123.9(4) . . ?
O7 N2 O5 121.8(5) . . ?
O7 N2 O6 121.7(5) . . ?
O5 N2 O6 116.5(4) . . ?
O4 N1 O3 121.5(3) . 2_656 ?
O4 N1 O3 121.5(3) . . ?
O3 N1 O3 117.0(7) 2_656 . ?
O4 N1 Sm1 180.000(2) . . ?
O3 N1 Sm1 58.5(3) 2_656 . ?
O3 N1 Sm1 58.5(3) . . ?
P2 C1 P1 112.7(3) . . ?
C8 O11 C8' 86.7(10) . . ?
C8 O11 P2 127.2(7) . . ?
C8' O11 P2 142.7(8) . . ?
O9 C4 C5 111.4(6) . . ?
O10 C6 C7 109.2(6) . . ?
O8 C2 C3 107.8(6) . . ?
O11 C8 C9 102.1(13) . . ?
O11 C8' C9' 118.2(12) . . ?

loop_
_geom_bond_atom_site_label_1
_geom_bond_atom_site_label_2
_geom_bond_distance
_geom_bond_site_symmetry_2
_geom_bond_publ_flag
Sm1 O1 2.431(4) 2_656 ?
Sm1 O1 2.431(4) . ?
Sm1 O2 2.432(3) . ?
Sm1 O2 2.432(3) 2_656 ?
Sm1 O5 2.507(4) 2_656 ?
Sm1 O5 2.507(4) . ?
Sm1 O3 2.516(4) . ?
Sm1 O3 2.516(4) 2_656 ?
Sm1 O6 2.708(4) 2_656 ?
Sm1 O6 2.708(4) . ?
Sm1 N1 2.935(7) . ?
P1 O1 1.478(4) . ?
P1 O8 1.564(4) . ?
P1 O9 1.565(4) . ?
P1 C1 1.797(6) . ?
P2 O2 1.475(4) . ?
P2 O11 1.538(6) . ?
P2 O10 1.554(5) . ?
P2 C1 1.789(6) . ?
O6 N2 1.265(6) . ?
O3 N1 1.269(6) . ?
O5 N2 1.263(6) . ?
O10 C6 1.477(7) . ?
O7 N2 1.230(6) . ?
O8 C2 1.477(9) . ?
O9 C4 1.449(7) . ?
N1 O4 1.242(10) . ?
N1 O3 1.269(6) 2_656 ?
O11 C8 1.392(9) . ?
O11 C8' 1.429(8) . ?
C4 C5 1.479(10) . ?
C6 C7 1.496(11) . ?
C2 C3 1.497(11) . ?
C8 C9 1.49(2) . ?
C8' C9' 1.43(2) . ?
